data_7226882
loop_
_publ_author_name
'Rahmani, M.'
'Salimi, A.'
'Mohammadzadeh, S.'
'Sparkes, H. A.'

_publ_section_title
;
 The supramolecular effect of aromaticity on the crystal packing of
 furan/thiophene carboxamide compounds
;
_journal_issue 46
_journal_name_full CrystEngComm
_journal_page_first 8953
_journal_paper_doi 10.1039/C6CE01945E
_journal_volume 18
_journal_year 2016
_chemical_formula_moiety 'C9 H7 N3 O S'
_chemical_formula_sum 'C9 H7 N3 O S'
_chemical_formula_weight 205.24
_chemical_name_systematic
;
 ?
;
_space_group_crystal_system monoclinic
_space_group_IT_number 14
_space_group_name_Hall '-P 2yn'
_space_group_name_H-M_alt 'P 1 21/n 1'
_symmetry_space_group_name_Hall '-P 2yn'
_symmetry_space_group_name_H-M 'P 1 21/n 1'
_atom_sites_solution_hydrogens geom
_atom_sites_solution_primary iterative
_audit_creation_date 2015-07-20
_audit_creation_method
;
Olex2 1.2
(compiled 2015.01.26 svn.r3150 for OlexSys, GUI svn.r4998)
;
_audit_update_record
;
2016-09-05 deposited with the CCDC.
2016-10-24 downloaded from the CCDC.
;
_cell_angle_alpha 90
_cell_angle_beta 110.216(5)
_cell_angle_gamma 90
_cell_formula_units_Z 4
_cell_length_a 7.9507(4)
_cell_length_b 11.7608(5)
_cell_length_c 10.1981(4)
_cell_measurement_reflns_used 3185
_cell_measurement_temperature 120(2)
_cell_measurement_theta_max 29.1430
_cell_measurement_theta_min 3.9880
_cell_volume 894.85(7)
_computing_cell_refinement
;
CrysAlisPro, Agilent Technologies,
Version 1.171.36.28 (release 01-02-2013 CrysAlis171 .NET)
(compiled Feb  1 2013,16:14:44)
;
_computing_data_collection
;
CrysAlisPro, Agilent Technologies,
Version 1.171.36.28 (release 01-02-2013 CrysAlis171 .NET)
(compiled Feb  1 2013,16:14:44)
;
_computing_data_reduction
;
CrysAlisPro, Agilent Technologies,
Version 1.171.36.28 (release 01-02-2013 CrysAlis171 .NET)
(compiled Feb  1 2013,16:14:44)
;
_computing_molecular_graphics 'Olex2 (Dolomanov et al., 2009)'
_computing_publication_material 'Olex2 (Dolomanov et al., 2009)'
_computing_structure_refinement 'ShelXL (Sheldrick, 2008)'
_computing_structure_solution 'olex2.solve (Bourhis et al., 2015)'
_diffrn_ambient_temperature 120(2)
_diffrn_detector_area_resol_mean 10.3620
_diffrn_detector_type 'CCD area detector'
_diffrn_measured_fraction_theta_full 0.998
_diffrn_measured_fraction_theta_max 0.858
_diffrn_measurement_details
;
  1 omega -100.00  -74.00   1.0000    5.0000
omega____ theta____ kappa____ phi______ frames
    -      -11.3196  178.0000  -30.0000 26

  2 omega  -43.00   14.00   1.0000    5.0000
omega____ theta____ kappa____ phi______ frames
    -      -11.3196  -57.0000 -120.0000 57

  3 omega  -70.00   45.00   1.0000    5.0000
omega____ theta____ kappa____ phi______ frames
    -       11.6321  -19.0000   30.0000 115
;
_diffrn_measurement_device 'SuperNova, Dual, Atlas'
_diffrn_measurement_device_type 'SuperNova, Dual, Atlas'
_diffrn_measurement_method '\w scans'
_diffrn_orient_matrix_UB_11 0.0350239000
_diffrn_orient_matrix_UB_12 -0.0448716000
_diffrn_orient_matrix_UB_13 -0.0294622000
_diffrn_orient_matrix_UB_21 -0.0660154000
_diffrn_orient_matrix_UB_22 -0.0373505000
_diffrn_orient_matrix_UB_23 0.0076628000
_diffrn_orient_matrix_UB_31 -0.0587941000
_diffrn_orient_matrix_UB_32 0.0152768000
_diffrn_orient_matrix_UB_33 -0.0675025000
_diffrn_radiation_monochromator mirror
_diffrn_radiation_type MoK\a
_diffrn_radiation_wavelength 0.71073
_diffrn_reflns_av_R_equivalents 0.0186
_diffrn_reflns_av_unetI/netI 0.0255
_diffrn_reflns_Laue_measured_fraction_full 0.998
_diffrn_reflns_Laue_measured_fraction_max 0.858
_diffrn_reflns_limit_h_max 7
_diffrn_reflns_limit_h_min -10
_diffrn_reflns_limit_k_max 9
_diffrn_reflns_limit_k_min -15
_diffrn_reflns_limit_l_max 12
_diffrn_reflns_limit_l_min -12
_diffrn_reflns_number 4546
_diffrn_reflns_point_group_measured_fraction_full 0.998
_diffrn_reflns_point_group_measured_fraction_max 0.858
_diffrn_reflns_theta_full 26.000
_diffrn_reflns_theta_max 29.246
_diffrn_reflns_theta_min 3.312
_diffrn_source 'SuperNova, Dual, Atlas'
_exptl_absorpt_coefficient_mu 0.327
_exptl_absorpt_correction_T_max 0.986
_exptl_absorpt_correction_T_min 0.976
_exptl_absorpt_correction_type analytical
_exptl_absorpt_process_details
;
CrysAlisPro, Agilent Technologies, Version 1.171.36.28 
(release 01-02-2013 CrysAlis171 .NET) (compiled Feb 1 2013,16:14:44) 
Analytical numeric absorption correction using a multifaceted crystal 
model based on expressions derived by R.C. Clark & J.S. Reid. 
(Clark, R. C. & Reid, J. S. (1995). Acta Cryst. A51, 887-897).
;
_exptl_crystal_colour colourless
_exptl_crystal_colour_primary colourless
_exptl_crystal_density_diffrn 1.523
_exptl_crystal_description block
_exptl_crystal_F_000 424
_exptl_crystal_size_max 0.45
_exptl_crystal_size_mid 0.35
_exptl_crystal_size_min 0.19
_refine_diff_density_max 0.342
_refine_diff_density_min -0.304
_refine_diff_density_rms 0.054
_refine_ls_extinction_method none
_refine_ls_goodness_of_fit_ref 1.075
_refine_ls_hydrogen_treatment constr
_refine_ls_matrix_type full
_refine_ls_number_parameters 127
_refine_ls_number_reflns 2091
_refine_ls_number_restraints 0
_refine_ls_restrained_S_all 1.075
_refine_ls_R_factor_all 0.0339
_refine_ls_R_factor_gt 0.0312
_refine_ls_shift/su_max 0.000
_refine_ls_shift/su_mean 0.000
_refine_ls_structure_factor_coef Fsqd
_refine_ls_weighting_details 'w=1/[\s^2^(Fo^2^)+(0.0317P)^2^+0.5035P] where P=(Fo^2^+2Fc^2^)/3'
_refine_ls_weighting_scheme calc
_refine_ls_wR_factor_gt 0.0771
_refine_ls_wR_factor_ref 0.0787
_reflns_Friedel_coverage 0.000
_reflns_number_gt 1952
_reflns_number_total 2091
_reflns_threshold_expression 'I > 2\s(I)'
_cod_data_source_file c6ce01945e2.cif
_cod_data_source_block IIThiophene
_cod_depositor_comments 'Adding full bibliography for 7226881--7226882.cif.'
_cod_original_cell_volume 894.84(7)
_cod_database_code 7226882
_shelxl_version_number 2013-4
_chemical_oxdiff_formula 'C9 H7 N3 S1 O1'
_shelx_space_group_comment
;
The symmetry employed for this shelxl refinement is uniquely defined
by the following loop, which should always be used as a source of
symmetry information in preference to the above space-group names.
They are only intended as comments.
;
_reflns_odcompleteness_completeness 99.74
_reflns_odcompleteness_iscentric 1
_reflns_odcompleteness_theta 26.32
_olex2_refinement_description
;
1. Fixed Uiso
 At 1.2 times of:
  All C(H) groups, All N(H) groups
2.a Aromatic/amide H refined with riding coordinates:
 N1(H1), C1(H1A), C2(H2), C3(H3), C7(H7), C8(H8), C9(H9)
;
_olex2_submission_special_instructions 'No special instructions were received'

loop_
_space_group_symop_operation_xyz
'x, y, z'
'-x+1/2, y+1/2, -z+1/2'
'-x, -y, -z'
'x-1/2, -y-1/2, z-1/2'

loop_
_atom_site_label
_atom_site_type_symbol
_atom_site_fract_x
_atom_site_fract_y
_atom_site_fract_z
_atom_site_U_iso_or_equiv
_atom_site_adp_type
_atom_site_occupancy
_atom_site_site_symmetry_order
_atom_site_calc_flag
_atom_site_refinement_flags_posn
S1 S 0.22130(5) 0.61510(3) 0.18022(3) 0.02024(11) Uani 1 1 d .
O1 O 0.42739(14) 0.40436(9) 0.24168(10) 0.0232(2) Uani 1 1 d .
N1 N 0.39825(14) 0.35188(10) 0.01927(11) 0.0160(2) Uani 1 1 d .
H1 H 0.3434 0.3687 -0.0694 0.019 Uiso 1 1 calc R
C1 C 0.08989(18) 0.70122(12) 0.05087(14) 0.0198(3) Uani 1 1 d .
H1A H 0.0354 0.7690 0.0674 0.024 Uiso 1 1 calc R
N2 N 0.50656(15) 0.19720(10) -0.06457(11) 0.0175(2) Uani 1 1 d .
C2 C 0.07195(18) 0.66186(12) -0.07874(14) 0.0180(3) Uani 1 1 d .
H2 H 0.0034 0.6991 -0.1629 0.022 Uiso 1 1 calc R
N3 N 0.72453(15) 0.13219(10) 0.20186(12) 0.0183(2) Uani 1 1 d .
C3 C 0.16672(17) 0.55930(11) -0.07416(13) 0.0155(3) Uani 1 1 d .
H3 H 0.1691 0.5201 -0.1550 0.019 Uiso 1 1 calc R
C4 C 0.25483(17) 0.52258(11) 0.05976(13) 0.0156(3) Uani 1 1 d .
C5 C 0.36670(17) 0.42203(12) 0.11522(13) 0.0165(3) Uani 1 1 d .
C6 C 0.50949(16) 0.25579(12) 0.04842(13) 0.0150(3) Uani 1 1 d .
C7 C 0.61996(17) 0.22294(12) 0.18307(13) 0.0183(3) Uani 1 1 d .
H7 H 0.6197 0.2663 0.2616 0.022 Uiso 1 1 calc R
C8 C 0.72541(18) 0.07442(12) 0.08930(14) 0.0198(3) Uani 1 1 d .
H8 H 0.8010 0.0100 0.1000 0.024 Uiso 1 1 calc R
C9 C 0.61669(19) 0.10808(12) -0.04287(14) 0.0202(3) Uani 1 1 d .
H9 H 0.6206 0.0660 -0.1213 0.024 Uiso 1 1 calc R

loop_
_atom_site_aniso_label
_atom_site_aniso_U_11
_atom_site_aniso_U_22
_atom_site_aniso_U_33
_atom_site_aniso_U_23
_atom_site_aniso_U_13
_atom_site_aniso_U_12
S1 0.0277(2) 0.01860(19) 0.01598(17) -0.00411(12) 0.00956(13) -0.00461(14)
O1 0.0321(6) 0.0228(5) 0.0132(5) 0.0015(4) 0.0061(4) 0.0006(4)
N1 0.0157(5) 0.0191(6) 0.0114(5) 0.0007(4) 0.0023(4) -0.0001(4)
C1 0.0219(7) 0.0157(6) 0.0247(7) -0.0033(5) 0.0116(5) -0.0032(5)
N2 0.0177(5) 0.0182(6) 0.0141(5) 0.0000(4) 0.0022(4) -0.0010(5)
C2 0.0174(6) 0.0169(6) 0.0197(6) -0.0005(5) 0.0064(5) -0.0022(5)
N3 0.0184(6) 0.0191(6) 0.0163(5) 0.0035(4) 0.0047(4) -0.0032(5)
C3 0.0154(6) 0.0161(6) 0.0152(6) -0.0027(5) 0.0058(5) -0.0031(5)
C4 0.0167(6) 0.0155(6) 0.0150(6) -0.0025(5) 0.0062(5) -0.0049(5)
C5 0.0159(6) 0.0176(6) 0.0159(6) -0.0010(5) 0.0053(5) -0.0060(5)
C6 0.0133(6) 0.0176(6) 0.0134(6) 0.0016(5) 0.0036(4) -0.0041(5)
C7 0.0177(6) 0.0237(7) 0.0127(6) 0.0017(5) 0.0044(5) -0.0018(5)
C8 0.0190(6) 0.0165(7) 0.0215(7) 0.0030(5) 0.0040(5) -0.0010(5)
C9 0.0221(7) 0.0181(7) 0.0178(6) -0.0015(5) 0.0038(5) -0.0008(6)

loop_
_atom_type_symbol
_atom_type_description
_atom_type_scat_dispersion_real
_atom_type_scat_dispersion_imag
_atom_type_scat_source
C C 0.0033 0.0016 'International Tables Vol C Tables 4.2.6.8 and 6.1.1.4'
H H 0.0000 0.0000 'International Tables Vol C Tables 4.2.6.8 and 6.1.1.4'
N N 0.0061 0.0033 'International Tables Vol C Tables 4.2.6.8 and 6.1.1.4'
O O 0.0106 0.0060 'International Tables Vol C Tables 4.2.6.8 and 6.1.1.4'
S S 0.1246 0.1234 'International Tables Vol C Tables 4.2.6.8 and 6.1.1.4'

loop_
_exptl_crystal_face_index_h
_exptl_crystal_face_index_k
_exptl_crystal_face_index_l
_exptl_crystal_face_perp_dist
_exptl_oxdiff_crystal_face_indexfrac_h
_exptl_oxdiff_crystal_face_indexfrac_k
_exptl_oxdiff_crystal_face_indexfrac_l
_exptl_oxdiff_crystal_face_x
_exptl_oxdiff_crystal_face_y
_exptl_oxdiff_crystal_face_z
-1 -1 0 0.1906 -1.0000 -1.0000 -0.0000 0.0098 0.1034 0.0435
1 1 0 0.1906 1.0000 1.0000 0.0000 -0.0098 -0.1034 -0.0435
0 -1 1 0.1576 0.0000 -1.0000 1.0000 0.0154 0.0450 -0.0828
0 1 -1 0.1576 -0.0000 1.0000 -1.0000 -0.0154 -0.0450 0.0828
1 2 -1 0.1313 1.0000 2.0000 -1.0000 -0.0253 -0.1484 0.0393
-1 0 -2 0.2092 -1.0000 -0.0000 -2.0000 0.0239 0.0507 0.1938
1 0 -1 0.1422 1.0000 0.0000 -1.0000 0.0645 -0.0737 0.0087
-1 0 1 0.0432 -1.0000 -0.0000 1.0000 -0.0645 0.0737 -0.0087
0 0 1 0.1723 0.0000 0.0000 1.0000 -0.0295 0.0077 -0.0675
0 -1 -1 0.1900 0.0000 -1.0000 -1.0000 0.0743 0.0297 0.0522
0 1 1 0.1900 -0.0000 1.0000 1.0000 -0.0743 -0.0297 -0.0522
0 -1 0 0.1941 0.0000 -1.0000 -0.0000 0.0449 0.0374 -0.0153
0 1 0 0.1574 -0.0000 1.0000 0.0000 -0.0449 -0.0374 0.0153

loop_
_geom_angle_atom_site_label_1
_geom_angle_atom_site_label_2
_geom_angle_atom_site_label_3
_geom_angle
C1 S1 C4 91.59(7)
C5 N1 H1 116.8
C5 N1 C6 126.35(11)
C6 N1 H1 116.8
S1 C1 H1A 123.8
C2 C1 S1 112.34(11)
C2 C1 H1A 123.8
C9 N2 C6 116.57(11)
C1 C2 H2 123.8
C1 C2 C3 112.48(12)
C3 C2 H2 123.8
C7 N3 C8 118.32(12)
C2 C3 H3 123.7
C4 C3 C2 112.60(12)
C4 C3 H3 123.7
C3 C4 S1 110.99(10)
C3 C4 C5 132.00(12)
C5 C4 S1 117.01(9)
O1 C5 N1 123.12(13)
O1 C5 C4 120.38(12)
N1 C5 C4 116.50(11)
N1 C6 C7 124.37(12)
N2 C6 N1 114.28(11)
N2 C6 C7 121.33(13)
N3 C7 C6 120.80(13)
N3 C7 H7 119.6
C6 C7 H7 119.6
N3 C8 H8 119.9
N3 C8 C9 120.30(13)
C9 C8 H8 119.9
N2 C9 C8 122.64(13)
N2 C9 H9 118.7
C8 C9 H9 118.7

loop_
_geom_bond_atom_site_label_1
_geom_bond_atom_site_label_2
_geom_bond_distance
S1 C1 1.7044(15)
S1 C4 1.7293(13)
O1 C5 1.2285(16)
N1 H1 0.8800
N1 C5 1.3677(17)
N1 C6 1.4021(17)
C1 H1A 0.9500
C1 C2 1.3606(19)
N2 C6 1.3359(17)
N2 C9 1.3343(18)
C2 H2 0.9500
C2 C3 1.4144(19)
N3 C7 1.3255(19)
N3 C8 1.3360(18)
C3 H3 0.9500
C3 C4 1.3716(18)
C4 C5 1.4703(19)
C6 C7 1.4045(17)
C7 H7 0.9500
C8 H8 0.9500
C8 C9 1.3840(19)
C9 H9 0.9500

loop_
_geom_hbond_atom_site_label_D
_geom_hbond_atom_site_label_H
_geom_hbond_atom_site_label_A
_geom_hbond_distance_DH
_geom_hbond_distance_HA
_geom_hbond_distance_DA
_geom_hbond_angle_DHA
_geom_hbond_site_symmetry_A
N1 H1 N3 0.88 2.19 3.0546(15) 166.0 4_565

loop_
_geom_torsion_atom_site_label_1
_geom_torsion_atom_site_label_2
_geom_torsion_atom_site_label_3
_geom_torsion_atom_site_label_4
_geom_torsion
S1 C1 C2 C3 -0.02(15)
S1 C4 C5 O1 2.28(17)
S1 C4 C5 N1 -177.45(9)
N1 C6 C7 N3 -178.47(12)
C1 S1 C4 C3 0.18(10)
C1 S1 C4 C5 -179.43(10)
C1 C2 C3 C4 0.16(17)
N2 C6 C7 N3 -0.2(2)
C2 C3 C4 S1 -0.22(14)
C2 C3 C4 C5 179.32(13)
N3 C8 C9 N2 -0.6(2)
C3 C4 C5 O1 -177.23(13)
C3 C4 C5 N1 3.0(2)
C4 S1 C1 C2 -0.09(11)
C5 N1 C6 N2 175.28(12)
C5 N1 C6 C7 -6.3(2)
C6 N1 C5 O1 -4.0(2)
C6 N1 C5 C4 175.71(11)
C6 N2 C9 C8 2.0(2)
C7 N3 C8 C9 -1.2(2)
C8 N3 C7 C6 1.60(19)
C9 N2 C6 N1 176.89(12)
C9 N2 C6 C7 -1.54(19)
